data_7206861
loop_
_publ_author_name
'Kan, Wei-Qiu'
'Ma, Jian-Fang'
'Liu, Ying-Ying'
'Wu, Hua'
'Yang, Jin'

_publ_section_title
;
 pH-Dependent assembly of two octamolybdate hybrid materials: A
 self-threading CdSO4-type framework and a 3D 4-connected framework
;
_journal_issue 23
_journal_name_full CrystEngComm
_journal_page_first 7037
_journal_paper_doi 10.1039/c1ce06000g
_journal_volume 13
_journal_year 2011
_chemical_formula_moiety 'C30 H46 Co2 Mo8 N12 O28'
_chemical_formula_sum 'C30 H46 Co2 Mo8 N12 O28'
_chemical_formula_weight 1908.17
_chemical_name_systematic
;
?
;
_space_group_IT_number 2
_symmetry_cell_setting triclinic
_symmetry_space_group_name_Hall '-P 1'
_symmetry_space_group_name_H-M 'P -1'
_atom_sites_solution_hydrogens geom
_atom_sites_solution_primary direct
_atom_sites_solution_secondary difmap
_audit_creation_method SHELXL-97
_audit_update_record
;
2011-08-19 # Formatted by publCIF
;
_cell_angle_alpha 104.562(5)
_cell_angle_beta 91.046(5)
_cell_angle_gamma 106.311(5)
_cell_formula_units_Z 1
_cell_length_a 8.875(5)
_cell_length_b 11.139(5)
_cell_length_c 14.195(5)
_cell_measurement_reflns_used 2748
_cell_measurement_temperature 293(2)
_cell_measurement_theta_max 29.1594
_cell_measurement_theta_min 2.7698
_cell_volume 1297.6(10)
_computing_cell_refinement CrysAlis
_computing_data_collection 'CrysAlis (Oxford Diffraction, 2006)'
_computing_data_reduction CrysAlis
_computing_structure_refinement 'SHELXL-97 (Sheldrick, 1997)'
_computing_structure_solution 'SHELXL-97 (Sheldrick, 1997)'
_diffrn_ambient_temperature 293(2)
_diffrn_detector_area_resol_mean 10.0
_diffrn_measured_fraction_theta_full 0.995
_diffrn_measured_fraction_theta_max 0.995
_diffrn_measurement_device_type 'Oxford Diffraction Gemini R Ultra'
_diffrn_measurement_method '\w scan'
_diffrn_radiation_monochromator graphite
_diffrn_radiation_source 'fine-focus sealed tube'
_diffrn_radiation_type MoK\a
_diffrn_radiation_wavelength 0.71069
_diffrn_reflns_av_R_equivalents 0.0373
_diffrn_reflns_av_sigmaI/netI 0.0706
_diffrn_reflns_limit_h_max 10
_diffrn_reflns_limit_h_min -10
_diffrn_reflns_limit_k_max 13
_diffrn_reflns_limit_k_min -12
_diffrn_reflns_limit_l_max 16
_diffrn_reflns_limit_l_min -12
_diffrn_reflns_number 7949
_diffrn_reflns_theta_full 25.00
_diffrn_reflns_theta_max 25.03
_diffrn_reflns_theta_min 2.78
_exptl_absorpt_coefficient_mu 2.585
_exptl_absorpt_correction_T_max 1.00000
_exptl_absorpt_correction_T_min 0.94325
_exptl_absorpt_correction_type multi-scan
_exptl_absorpt_process_details
;
CrysAlis (Oxford Diffraction, 2006)
;
_exptl_crystal_colour brown
_exptl_crystal_density_diffrn 2.442
_exptl_crystal_density_method 'not measured'
_exptl_crystal_description block
_exptl_crystal_F_000 924
_exptl_crystal_size_max 0.22
_exptl_crystal_size_mid 0.18
_exptl_crystal_size_min 0.16
_refine_diff_density_max 0.762
_refine_diff_density_min -0.857
_refine_diff_density_rms 0.153
_refine_ls_extinction_method none
_refine_ls_goodness_of_fit_ref 1.012
_refine_ls_hydrogen_treatment constr
_refine_ls_matrix_type full
_refine_ls_number_parameters 373
_refine_ls_number_reflns 4570
_refine_ls_number_restraints 12
_refine_ls_restrained_S_all 1.012
_refine_ls_R_factor_all 0.0572
_refine_ls_R_factor_gt 0.0395
_refine_ls_shift/su_max 0.000
_refine_ls_shift/su_mean 0.000
_refine_ls_structure_factor_coef Fsqd
_refine_ls_weighting_details 'calc w=1/[\s^2^(Fo^2^)+(0.0199P)^2^+0.0000P] where P=(Fo^2^+2Fc^2^)/3'
_refine_ls_weighting_scheme calc
_refine_ls_wR_factor_gt 0.0713
_refine_ls_wR_factor_ref 0.0780
_reflns_number_gt 3591
_reflns_number_total 4570
_reflns_threshold_expression >2\s(I)
_cod_data_source_file c1ce06000g.txt
_cod_data_source_block compound-1
_cod_original_sg_symbol_H-M p-1
_cod_database_code 7206861

loop_
_symmetry_equiv_pos_as_xyz
'x, y, z'
'-x, -y, -z'

loop_
_atom_site_label
_atom_site_type_symbol
_atom_site_fract_x
_atom_site_fract_y
_atom_site_fract_z
_atom_site_U_iso_or_equiv
_atom_site_adp_type
_atom_site_occupancy
_atom_site_symmetry_multiplicity
_atom_site_calc_flag
_atom_site_refinement_flags
Co1 Co -0.5000 0.0000 0.5000 0.0194(3) Uani 1 2 d S
Co2 Co 0.0000 0.0000 0.0000 0.0231(3) Uani 1 2 d S
Mo1 Mo -0.55510(5) 0.04601(5) 0.23879(4) 0.01709(14) Uani 1 1 d .
Mo2 Mo -0.38103(5) -0.06950(5) 0.04196(4) 0.01473(14) Uani 1 1 d .
Mo3 Mo -0.23146(5) 0.17890(5) -0.05189(4) 0.01679(14) Uani 1 1 d .
Mo4 Mo 0.17573(6) -0.19708(5) -0.21831(4) 0.01906(15) Uani 1 1 d .
C1 C -0.2436(7) -0.0820(6) 0.3814(5) 0.0245(15) Uani 1 1 d .
H1 H -0.2813 -0.0589 0.3291 0.029 Uiso 1 1 calc R
C2 C -0.2133(7) -0.1156(7) 0.5207(5) 0.0295(16) Uani 1 1 d .
H2 H -0.2276 -0.1200 0.5847 0.035 Uiso 1 1 calc R
C3 C -0.1028(7) -0.1549(7) 0.4680(5) 0.0321(17) Uani 1 1 d .
H3 H -0.0279 -0.1896 0.4881 0.038 Uiso 1 1 calc R
C4 C -0.0410(8) -0.1678(7) 0.2925(5) 0.0369(18) Uani 1 1 d .
H4A H 0.0706 -0.1460 0.3126 0.044 Uiso 1 1 calc R
H4B H -0.0531 -0.1178 0.2475 0.044 Uiso 1 1 calc R
C5 C -0.1032(7) -0.3111(7) 0.2410(5) 0.0399(19) Uani 1 1 d .
H5A H -0.0812 -0.3610 0.2838 0.048 Uiso 1 1 calc R
H5B H -0.0491 -0.3301 0.1828 0.048 Uiso 1 1 calc R
C6 C -0.2813(8) -0.3521(8) 0.2121(6) 0.049(2) Uani 1 1 d .
H6A H -0.3348 -0.3328 0.2706 0.059 Uiso 1 1 calc R
H6B H -0.3027 -0.3015 0.1698 0.059 Uiso 1 1 calc R
C7 C -0.3466(8) -0.4925(8) 0.1610(6) 0.046(2) Uani 1 1 d .
H7A H -0.3046 -0.5097 0.0980 0.055 Uiso 1 1 calc R
H7B H -0.3130 -0.5431 0.1991 0.055 Uiso 1 1 calc R
C8 C -0.6153(7) -0.4760(7) 0.1074(5) 0.037(2) Uani 1 1 d .
H8 H -0.5824 -0.3999 0.0878 0.045 Uiso 1 1 calc R
C9 C -0.6090(8) -0.6398(7) 0.1641(5) 0.0331(18) Uani 1 1 d .
H9 H -0.5733 -0.6969 0.1899 0.040 Uiso 1 1 calc R
N4 N -0.7557(6) -0.6515(6) 0.1393(4) 0.0367(15) Uani 1 1 d .
H4 H -0.8355 -0.7136 0.1448 0.044 Uiso 1 1 calc R
C11 C -0.6623(8) -0.2762(7) 0.5082(5) 0.0354(18) Uani 1 1 d .
H11 H -0.6403 -0.2502 0.5758 0.042 Uiso 1 1 calc R
C12 C -0.6887(8) -0.2732(7) 0.3599(5) 0.0381(19) Uani 1 1 d .
H12 H -0.6878 -0.2436 0.3042 0.046 Uiso 1 1 calc R
C13 C -0.7374(9) -0.3987(8) 0.3603(6) 0.046(2) Uani 1 1 d .
H13 H -0.7756 -0.4699 0.3064 0.056 Uiso 1 1 calc R
C14 C -0.7331(11) -0.5143(8) 0.4945(7) 0.067(3) Uani 1 1 d .
C15 C -0.432(4) -0.487(3) 0.469(2) 0.105(10) Uani 0.50 1 d PU
C15' C -0.572(3) -0.5574(18) 0.4718(17) 0.053(5) Uani 0.50 1 d PU
N1 N -0.3026(5) -0.0679(5) 0.4670(4) 0.0241(13) Uani 1 1 d .
N2 N -0.1243(5) -0.1330(5) 0.3782(4) 0.0241(13) Uani 1 1 d .
N3 N -0.5205(6) -0.5336(6) 0.1462(4) 0.0319(14) Uani 1 1 d .
C10 C -0.7635(8) -0.5500(7) 0.1033(5) 0.0374(18) Uani 1 1 d .
H10 H -0.8540 -0.5357 0.0805 0.045 Uiso 1 1 calc R
N5 N -0.6409(6) -0.1951(5) 0.4526(4) 0.0241(13) Uani 1 1 d .
N6 N -0.7196(7) -0.4008(6) 0.4556(4) 0.0398(16) Uani 1 1 d .
O1 O -0.5208(4) 0.0251(4) 0.3526(3) 0.0209(10) Uani 1 1 d .
O2 O -0.7073(4) 0.1117(4) 0.2486(3) 0.0243(10) Uani 1 1 d .
O3 O -0.3875(4) 0.2030(4) 0.2462(3) 0.0213(10) Uani 1 1 d .
O4 O -0.6743(4) -0.1366(4) 0.1807(3) 0.0193(10) Uani 1 1 d .
O5 O -0.3487(4) -0.0201(4) 0.1765(3) 0.0195(10) Uani 1 1 d .
O6 O -0.5310(4) -0.2163(4) 0.0181(3) 0.0187(10) Uani 1 1 d .
O7 O -0.2601(4) 0.1368(4) 0.0717(3) 0.0169(9) Uani 1 1 d .
O8 O -0.4230(4) -0.0164(4) -0.0769(3) 0.0161(9) Uani 1 1 d .
O9 O -0.2158(4) -0.1130(4) 0.0055(3) 0.0196(10) Uani 1 1 d .
O10 O -0.0758(4) 0.1140(4) -0.0751(3) 0.0253(11) Uani 1 1 d .
O11 O -0.1477(4) 0.3423(4) -0.0222(3) 0.0252(11) Uani 1 1 d .
O12 O 0.0038(4) -0.1224(4) -0.1475(3) 0.0221(10) Uani 1 1 d .
O13 O 0.1083(5) -0.1741(5) -0.3235(3) 0.0338(12) Uani 1 1 d .
O14 O 0.0884(4) -0.3552(4) -0.2264(3) 0.0312(11) Uani 1 1 d .

loop_
_atom_site_aniso_label
_atom_site_aniso_U_11
_atom_site_aniso_U_22
_atom_site_aniso_U_33
_atom_site_aniso_U_23
_atom_site_aniso_U_13
_atom_site_aniso_U_12
Co1 0.0246(6) 0.0192(7) 0.0160(6) 0.0060(5) 0.0033(5) 0.0075(5)
Co2 0.0223(6) 0.0260(7) 0.0234(7) 0.0089(6) 0.0057(5) 0.0086(5)
Mo1 0.0199(3) 0.0222(3) 0.0110(3) 0.0056(2) 0.0036(2) 0.0079(2)
Mo2 0.0176(3) 0.0169(3) 0.0115(3) 0.0050(2) 0.0032(2) 0.0068(2)
Mo3 0.0185(3) 0.0190(3) 0.0145(3) 0.0075(2) 0.0028(2) 0.0052(2)
Mo4 0.0208(3) 0.0214(3) 0.0138(3) 0.0036(2) 0.0015(2) 0.0054(2)
C1 0.032(3) 0.024(4) 0.024(4) 0.012(3) 0.008(3) 0.013(3)
C2 0.041(4) 0.030(4) 0.025(4) 0.012(3) 0.009(3) 0.018(3)
C3 0.034(4) 0.038(5) 0.030(4) 0.013(4) 0.000(3) 0.016(3)
C4 0.037(4) 0.042(5) 0.034(4) 0.007(4) 0.019(3) 0.017(4)
C5 0.043(4) 0.039(5) 0.035(5) 0.002(4) 0.011(4) 0.015(4)
C6 0.046(4) 0.045(5) 0.053(6) 0.008(4) -0.004(4) 0.012(4)
C7 0.046(4) 0.041(5) 0.051(5) 0.006(4) 0.003(4) 0.020(4)
C8 0.036(4) 0.033(5) 0.048(5) 0.024(4) -0.001(4) 0.006(3)
C9 0.044(4) 0.021(4) 0.038(4) 0.016(3) 0.005(4) 0.008(3)
N4 0.039(3) 0.025(4) 0.039(4) 0.005(3) 0.010(3) 0.001(3)
C11 0.051(4) 0.029(4) 0.020(4) 0.005(3) 0.003(3) 0.005(4)
C12 0.056(5) 0.029(4) 0.025(4) 0.008(4) 0.002(4) 0.005(4)
C13 0.071(5) 0.030(5) 0.028(4) -0.001(4) -0.013(4) 0.006(4)
C14 0.103(7) 0.025(5) 0.073(7) 0.033(5) 0.000(6) 0.001(5)
C15 0.119(13) 0.107(13) 0.100(12) 0.046(9) 0.019(9) 0.032(9)
C15' 0.065(8) 0.035(8) 0.061(9) 0.011(7) -0.005(7) 0.018(7)
N1 0.027(3) 0.027(3) 0.023(3) 0.011(3) 0.007(2) 0.009(2)
N2 0.026(3) 0.026(3) 0.022(3) 0.005(3) 0.006(2) 0.013(2)
N3 0.033(3) 0.032(4) 0.032(3) 0.010(3) 0.004(3) 0.010(3)
C10 0.045(4) 0.043(5) 0.032(4) 0.013(4) 0.004(3) 0.023(4)
N5 0.033(3) 0.019(3) 0.019(3) 0.001(3) 0.003(2) 0.009(2)
N6 0.061(4) 0.019(3) 0.036(4) 0.006(3) 0.001(3) 0.008(3)
O1 0.025(2) 0.028(3) 0.015(2) 0.011(2) 0.0035(18) 0.0111(19)
O2 0.027(2) 0.034(3) 0.018(2) 0.009(2) 0.0060(19) 0.015(2)
O3 0.025(2) 0.020(2) 0.019(2) 0.004(2) 0.0032(18) 0.0089(19)
O4 0.021(2) 0.020(2) 0.019(2) 0.0090(19) 0.0011(18) 0.0055(18)
O5 0.024(2) 0.022(2) 0.014(2) 0.0066(19) 0.0023(18) 0.0087(18)
O6 0.021(2) 0.018(2) 0.018(2) 0.0074(19) 0.0047(18) 0.0038(18)
O7 0.023(2) 0.017(2) 0.011(2) 0.0040(18) 0.0023(17) 0.0077(18)
O8 0.0189(19) 0.023(2) 0.008(2) 0.0086(18) 0.0004(17) 0.0046(18)
O9 0.019(2) 0.021(2) 0.018(2) 0.0039(19) 0.0034(17) 0.0064(18)
O10 0.019(2) 0.032(3) 0.027(3) 0.012(2) 0.0010(18) 0.0070(19)
O11 0.029(2) 0.020(3) 0.026(3) 0.008(2) 0.0033(19) 0.0040(19)
O12 0.021(2) 0.024(3) 0.021(2) 0.003(2) 0.0061(18) 0.0091(19)
O13 0.031(2) 0.053(3) 0.019(3) 0.011(2) 0.000(2) 0.015(2)
O14 0.030(2) 0.028(3) 0.031(3) 0.004(2) 0.007(2) 0.005(2)

loop_
_atom_type_symbol
_atom_type_description
_atom_type_scat_dispersion_real
_atom_type_scat_dispersion_imag
_atom_type_scat_source
C C 0.0033 0.0016 'International Tables Vol C Tables 4.2.6.8 and 6.1.1.4'
H H 0.0000 0.0000 'International Tables Vol C Tables 4.2.6.8 and 6.1.1.4'
N N 0.0061 0.0033 'International Tables Vol C Tables 4.2.6.8 and 6.1.1.4'
O O 0.0106 0.0060 'International Tables Vol C Tables 4.2.6.8 and 6.1.1.4'
Co Co 0.3494 0.9721 'International Tables Vol C Tables 4.2.6.8 and 6.1.1.4'
Mo Mo -1.6832 0.6857 'International Tables Vol C Tables 4.2.6.8 and 6.1.1.4'

loop_
_geom_angle_atom_site_label_1
_geom_angle_atom_site_label_2
_geom_angle_atom_site_label_3
_geom_angle
_geom_angle_site_symmetry_1
_geom_angle_site_symmetry_3
N5 Co1 N5 180 2_456 .
N5 Co1 N1 87.4(2) 2_456 2_456
N5 Co1 N1 92.6(2) . 2_456
N5 Co1 N1 92.6(2) 2_456 .
N5 Co1 N1 87.4(2) . .
N1 Co1 N1 180 2_456 .
N5 Co1 O1 91.63(17) 2_456 2_456
N5 Co1 O1 88.37(17) . 2_456
N1 Co1 O1 90.39(17) 2_456 2_456
N1 Co1 O1 89.61(17) . 2_456
N5 Co1 O1 88.37(17) 2_456 .
N5 Co1 O1 91.63(17) . .
N1 Co1 O1 89.61(17) 2_456 .
N1 Co1 O1 90.39(17) . .
O1 Co1 O1 180 2_456 .
O9 Co2 O9 180 . 2
O9 Co2 O10 94.80(15) . .
O9 Co2 O10 85.20(15) 2 .
O9 Co2 O10 85.20(15) . 2
O9 Co2 O10 94.80(15) 2 2
O10 Co2 O10 180 . 2
O9 Co2 O12 90.79(15) . 2
O9 Co2 O12 89.21(15) 2 2
O10 Co2 O12 96.10(17) . 2
O10 Co2 O12 83.90(17) 2 2
O9 Co2 O12 89.21(15) . .
O9 Co2 O12 90.79(15) 2 .
O10 Co2 O12 83.90(17) . .
O10 Co2 O12 96.10(17) 2 .
O12 Co2 O12 180 2 .
O2 Mo1 O1 105.02(19) . .
O2 Mo1 O3 97.67(19) . .
O1 Mo1 O3 100.14(17) . .
O2 Mo1 O4 99.01(18) . .
O1 Mo1 O4 94.43(17) . .
O3 Mo1 O4 154.16(18) . .
O2 Mo1 O8 90.08(17) . 2_455
O1 Mo1 O8 161.98(18) . 2_455
O3 Mo1 O8 87.25(15) . 2_455
O4 Mo1 O8 73.16(14) . 2_455
O2 Mo1 O5 159.88(16) . .
O1 Mo1 O5 94.67(17) . .
O3 Mo1 O5 74.40(16) . .
O4 Mo1 O5 83.28(16) . .
O8 Mo1 O5 71.34(13) 2_455 .
O9 Mo2 O6 104.47(19) . .
O9 Mo2 O5 104.03(18) . .
O6 Mo2 O5 102.77(17) . .
O9 Mo2 O8 95.73(17) . .
O6 Mo2 O8 98.92(16) . .
O5 Mo2 O8 145.74(18) . .
O9 Mo2 O7 93.23(17) . .
O6 Mo2 O7 161.35(17) . .
O5 Mo2 O7 78.08(15) . .
O8 Mo2 O7 73.05(15) . .
O9 Mo2 O8 169.53(16) . 2_455
O6 Mo2 O8 83.63(17) . 2_455
O5 Mo2 O8 80.16(15) . 2_455
O8 Mo2 O8 76.22(17) . 2_455
O7 Mo2 O8 78.13(14) . 2_455
O11 Mo3 O10 105.00(19) . .
O11 Mo3 O4 104.57(18) . 2_455
O10 Mo3 O4 99.32(19) . 2_455
O11 Mo3 O7 105.03(18) . .
O10 Mo3 O7 93.88(18) . .
O4 Mo3 O7 143.06(15) 2_455 .
O11 Mo3 O8 159.05(17) . .
O10 Mo3 O8 95.88(17) . .
O4 Mo3 O8 73.12(14) 2_455 .
O7 Mo3 O8 71.29(14) . .
O11 Mo3 O6 88.12(17) . 2_455
O10 Mo3 O6 166.30(16) . 2_455
O4 Mo3 O6 80.79(16) 2_455 2_455
O7 Mo3 O6 78.60(14) . 2_455
O8 Mo3 O6 70.94(14) . 2_455
O14 Mo4 O13 104.8(2) . .
O14 Mo4 O3 99.82(19) . 2
O13 Mo4 O3 101.33(19) . 2
O14 Mo4 O7 98.43(18) . 2
O13 Mo4 O7 153.6(2) . 2
O3 Mo4 O7 86.68(16) 2 2
O14 Mo4 O12 97.97(19) . .
O13 Mo4 O12 88.5(2) . .
O3 Mo4 O12 156.67(16) 2 .
O7 Mo4 O12 75.86(15) 2 .
O14 Mo4 O5 164.58(16) . 2
O13 Mo4 O5 89.60(18) . 2
O3 Mo4 O5 71.39(16) 2 2
O7 Mo4 O5 68.98(13) 2 2
O12 Mo4 O5 87.75(15) . 2
N1 C1 N2 112.6(5) . .
N1 C1 H1 123.7 . .
N2 C1 H1 123.7 . .
C3 C2 N1 110.9(6) . .
C3 C2 H2 124.5 . .
N1 C2 H2 124.5 . .
C2 C3 N2 105.5(6) . .
C2 C3 H3 127.3 . .
N2 C3 H3 127.3 . .
N2 C4 C5 111.5(5) . .
N2 C4 H4A 109.3 . .
C5 C4 H4A 109.3 . .
N2 C4 H4B 109.3 . .
C5 C4 H4B 109.3 . .
H4A C4 H4B 108.0 . .
C4 C5 C6 111.4(7) . .
C4 C5 H5A 109.3 . .
C6 C5 H5A 109.3 . .
C4 C5 H5B 109.3 . .
C6 C5 H5B 109.3 . .
H5A C5 H5B 108.0 . .
C7 C6 C5 112.9(7) . .
C7 C6 H6A 109.0 . .
C5 C6 H6A 109.0 . .
C7 C6 H6B 109.0 . .
C5 C6 H6B 109.0 . .
H6A C6 H6B 107.8 . .
N3 C7 C6 112.0(7) . .
N3 C7 H7A 109.2 . .
C6 C7 H7A 109.2 . .
N3 C7 H7B 109.2 . .
C6 C7 H7B 109.2 . .
H7A C7 H7B 107.9 . .
C10 C8 N3 106.9(6) . .
C10 C8 H8 126.5 . .
N3 C8 H8 126.5 . .
N4 C9 N3 108.1(6) . .
N4 C9 H9 126.0 . .
N3 C9 H9 126.0 . .
C9 N4 C10 109.8(5) . .
C9 N4 H4 125.1 . .
C10 N4 H4 125.1 . .
N5 C11 N6 112.1(6) . .
N5 C11 H11 123.9 . .
N6 C11 H11 123.9 . .
C13 C12 N5 110.7(6) . .
C13 C12 H12 124.6 . .
N5 C12 H12 124.6 . .
C12 C13 N6 106.4(6) . .
C12 C13 H13 126.8 . .
N6 C13 H13 126.8 . .
N6 C14 C15 109.6(12) . 2_446
N6 C14 C15' 106.7(9) . .
C15 C14 C15' 30.9(12) 2_446 .
C15' C15 C15' 92(3) 2_446 .
C15' C15 C15 58(3) 2_446 2_446
C15' C15 C15 34.2(15) . 2_446
C15' C15 C14 81(3) 2_446 2_446
C15' C15 C14 134(2) . 2_446
C15 C15 C14 120(3) 2_446 2_446
C15 C15' C15 88(3) 2_446 .
C15 C15' C15' 55(3) 2_446 2_446
C15 C15' C15' 33.0(16) . 2_446
C15 C15' C14 68(3) 2_446 .
C15 C15' C14 129(2) . .
C15' C15' C14 108(2) 2_446 .
C1 N1 C2 103.8(5) . .
C1 N1 Co1 124.7(4) . .
C2 N1 Co1 131.4(5) . .
C1 N2 C3 107.2(6) . .
C1 N2 C4 125.8(6) . .
C3 N2 C4 126.9(6) . .
C9 N3 C8 109.0(5) . .
C9 N3 C7 123.2(6) . .
C8 N3 C7 127.8(6) . .
C8 C10 N4 106.2(6) . .
C8 C10 H10 126.9 . .
N4 C10 H10 126.9 . .
C11 N5 C12 104.5(6) . .
C11 N5 Co1 123.4(4) . .
C12 N5 Co1 129.7(4) . .
C11 N6 C13 106.3(6) . .
C11 N6 C14 124.8(6) . .
C13 N6 C14 128.2(7) . .
Mo1 O1 Co1 174.5(2) . .
Mo1 O3 Mo4 120.9(2) . 2
Mo3 O4 Mo1 116.49(19) 2_455 .
Mo2 O5 Mo1 109.19(16) . .
Mo2 O5 Mo4 105.43(16) . 2
Mo1 O5 Mo4 92.44(16) . 2
Mo2 O6 Mo3 110.2(2) . 2_455
Mo3 O7 Mo4 143.73(19) . 2
Mo3 O7 Mo2 108.06(18) . .
Mo4 O7 Mo2 105.72(16) 2 .
Mo2 O8 Mo2 103.78(17) . 2_455
Mo2 O8 Mo1 152.4(2) . 2_455
Mo2 O8 Mo1 98.19(13) 2_455 2_455
Mo2 O8 Mo3 101.71(14) . .
Mo2 O8 Mo3 95.14(16) 2_455 .
Mo1 O8 Mo3 92.57(13) 2_455 .
Mo2 O9 Co2 129.1(2) . .
Mo3 O10 Co2 127.4(2) . .
Mo4 O12 Co2 133.34(17) . .

loop_
_geom_bond_atom_site_label_1
_geom_bond_atom_site_label_2
_geom_bond_distance
_geom_bond_site_symmetry_2
Co1 N5 2.109(5) 2_456
Co1 N5 2.109(5) .
Co1 N1 2.111(5) 2_456
Co1 N1 2.111(5) .
Co1 O1 2.191(4) 2_456
Co1 O1 2.191(4) .
Co2 O9 1.990(4) .
Co2 O9 1.990(4) 2
Co2 O10 2.082(4) .
Co2 O10 2.082(4) 2
Co2 O12 2.199(4) 2
Co2 O12 2.199(4) .
Mo1 O2 1.701(4) .
Mo1 O1 1.723(4) .
Mo1 O3 1.929(4) .
Mo1 O4 1.963(4) .
Mo1 O8 2.234(4) 2_455
Mo1 O5 2.273(4) .
Mo2 O9 1.719(4) .
Mo2 O6 1.744(4) .
Mo2 O5 1.842(4) .
Mo2 O8 1.985(3) .
Mo2 O7 2.173(4) .
Mo2 O8 2.216(4) 2_455
Mo3 O11 1.698(4) .
Mo3 O10 1.732(4) .
Mo3 O4 1.886(4) 2_455
Mo3 O7 1.931(4) .
Mo3 O8 2.293(4) .
Mo3 O6 2.297(4) 2_455
Mo4 O14 1.687(4) .
Mo4 O13 1.702(4) .
Mo4 O3 1.944(4) 2
Mo4 O7 2.073(4) 2
Mo4 O12 2.093(4) .
Mo4 O5 2.392(4) 2
C1 N1 1.323(8) .
C1 N2 1.331(8) .
C1 H1 0.9300 .
C2 C3 1.348(9) .
C2 N1 1.382(8) .
C2 H2 0.9300 .
C3 N2 1.376(8) .
C3 H3 0.9300 .
C4 N2 1.461(8) .
C4 C5 1.514(10) .
C4 H4A 0.9700 .
C4 H4B 0.9700 .
C5 C6 1.534(9) .
C5 H5A 0.9700 .
C5 H5B 0.9700 .
C6 C7 1.487(11) .
C6 H6A 0.9700 .
C6 H6B 0.9700 .
C7 N3 1.476(8) .
C7 H7A 0.9700 .
C7 H7B 0.9700 .
C8 C10 1.332(9) .
C8 N3 1.374(8) .
C8 H8 0.9300 .
C9 N4 1.304(8) .
C9 N3 1.310(8) .
C9 H9 0.9300 .
N4 C10 1.371(9) .
N4 H4 0.8600 .
C11 N5 1.319(8) .
C11 N6 1.346(9) .
C11 H11 0.9300 .
C12 C13 1.343(10) .
C12 N5 1.365(8) .
C12 H12 0.9300 .
C13 N6 1.366(9) .
C13 H13 0.9300 .
C14 N6 1.479(9) .
C14 C15 1.54(3) 2_446
C14 C15' 1.64(2) .
C15 C15' 0.85(3) 2_446
C15 C15' 1.28(2) .
C15 C15 1.52(6) 2_446
C15 C14 1.54(3) 2_446
C15' C15 0.85(3) 2_446
C15' C15' 1.57(4) 2_446
C10 H10 0.9300 .
O3 Mo4 1.944(4) 2
O4 Mo3 1.886(4) 2_455
O5 Mo4 2.392(4) 2
O6 Mo3 2.297(4) 2_455
O7 Mo4 2.073(4) 2
O8 Mo2 2.216(4) 2_455
O8 Mo1 2.234(4) 2_455

loop_
_geom_torsion_atom_site_label_1
_geom_torsion_atom_site_label_2
_geom_torsion_atom_site_label_3
_geom_torsion_atom_site_label_4
_geom_torsion
_geom_torsion_site_symmetry_1
_geom_torsion_site_symmetry_4
N1 C2 C3 N2 -0.8(8) . .
N2 C4 C5 C6 56.2(8) . .
C4 C5 C6 C7 179.8(7) . .
C5 C6 C7 N3 172.0(6) . .
N3 C9 N4 C10 0.5(8) . .
N5 C12 C13 N6 -0.2(9) . .
C15' C15 C15' C15 0.000(7) 2_446 2_446
C14 C15 C15' C15 80(4) 2_446 2_446
C15 C15 C15' C15' 0.000(6) 2_446 2_446
C14 C15 C15' C15' 80(4) 2_446 2_446
C15' C15 C15' C14 59(4) 2_446 .
C15 C15 C15' C14 59(4) 2_446 .
C14 C15 C15' C14 139(2) 2_446 .
N6 C14 C15' C15 100(3) . 2_446
N6 C14 C15' C15 33(3) . .
C15 C14 C15' C15 -67(4) 2_446 .
N6 C14 C15' C15' 62(2) . 2_446
C15 C14 C15' C15' -38(2) 2_446 2_446
N2 C1 N1 C2 -0.7(7) . .
N2 C1 N1 Co1 -176.6(4) . .
C3 C2 N1 C1 0.9(7) . .
C3 C2 N1 Co1 176.4(4) . .
N5 Co1 N1 C1 -89.7(5) 2_456 .
N5 Co1 N1 C1 90.3(5) . .
N1 Co1 N1 C1 174(100) 2_456 .
O1 Co1 N1 C1 178.7(5) 2_456 .
O1 Co1 N1 C1 -1.3(5) . .
N5 Co1 N1 C2 95.7(6) 2_456 .
N5 Co1 N1 C2 -84.3(6) . .
N1 Co1 N1 C2 -1(100) 2_456 .
O1 Co1 N1 C2 4.1(6) 2_456 .
O1 Co1 N1 C2 -175.9(6) . .
N1 C1 N2 C3 0.3(7) . .
N1 C1 N2 C4 176.0(5) . .
C2 C3 N2 C1 0.3(7) . .
C2 C3 N2 C4 -175.4(6) . .
C5 C4 N2 C1 -97.6(8) . .
C5 C4 N2 C3 77.3(8) . .
N4 C9 N3 C8 -0.6(9) . .
N4 C9 N3 C7 -177.0(7) . .
C10 C8 N3 C9 0.5(9) . .
C10 C8 N3 C7 176.7(7) . .
C6 C7 N3 C9 -134.4(8) . .
C6 C7 N3 C8 49.8(11) . .
N3 C8 C10 N4 -0.2(9) . .
C9 N4 C10 C8 -0.2(9) . .
N6 C11 N5 C12 0.5(8) . .
N6 C11 N5 Co1 -163.3(5) . .
C13 C12 N5 C11 -0.2(8) . .
C13 C12 N5 Co1 162.2(5) . .
N5 Co1 N5 C11 68(42) 2_456 .
N1 Co1 N5 C11 -98.3(6) 2_456 .
N1 Co1 N5 C11 81.7(6) . .
O1 Co1 N5 C11 -7.9(6) 2_456 .
O1 Co1 N5 C11 172.1(6) . .
N5 Co1 N5 C12 -91(41) 2_456 .
N1 Co1 N5 C12 102.3(6) 2_456 .
N1 Co1 N5 C12 -77.7(6) . .
O1 Co1 N5 C12 -167.4(6) 2_456 .
O1 Co1 N5 C12 12.6(6) . .
N5 C11 N6 C13 -0.7(9) . .
N5 C11 N6 C14 170.3(7) . .
C12 C13 N6 C11 0.5(9) . .
C12 C13 N6 C14 -170.0(8) . .
C15 C14 N6 C11 -61.5(18) 2_446 .
C15' C14 N6 C11 -94.0(12) . .
C15 C14 N6 C13 107.4(16) 2_446 .
C15' C14 N6 C13 74.9(12) . .
O2 Mo1 O1 Co1 19(3) . .
O3 Mo1 O1 Co1 120(3) . .
O4 Mo1 O1 Co1 -82(3) . .
O8 Mo1 O1 Co1 -127(2) 2_455 .
O5 Mo1 O1 Co1 -165(3) . .
N5 Co1 O1 Mo1 -102(3) 2_456 .
N5 Co1 O1 Mo1 78(3) . .
N1 Co1 O1 Mo1 -15(3) 2_456 .
N1 Co1 O1 Mo1 165(3) . .
O1 Co1 O1 Mo1 -161(100) 2_456 .
O2 Mo1 O3 Mo4 -169.8(2) . 2
O1 Mo1 O3 Mo4 83.3(3) . 2
O4 Mo1 O3 Mo4 -40.0(5) . 2
O8 Mo1 O3 Mo4 -80.1(2) 2_455 2
O5 Mo1 O3 Mo4 -8.75(19) . 2
O2 Mo1 O4 Mo3 68.1(2) . 2_455
O1 Mo1 O4 Mo3 174.1(2) . 2_455
O3 Mo1 O4 Mo3 -61.5(4) . 2_455
O8 Mo1 O4 Mo3 -19.26(19) 2_455 2_455
O5 Mo1 O4 Mo3 -91.7(2) . 2_455
O9 Mo2 O5 Mo1 178.71(17) . .
O6 Mo2 O5 Mo1 -72.6(2) . .
O8 Mo2 O5 Mo1 55.4(3) . .
O7 Mo2 O5 Mo1 88.33(18) . .
O8 Mo2 O5 Mo1 8.51(16) 2_455 .
O9 Mo2 O5 Mo4 80.5(2) . 2
O6 Mo2 O5 Mo4 -170.80(17) . 2
O8 Mo2 O5 Mo4 -42.8(3) . 2
O7 Mo2 O5 Mo4 -9.88(15) . 2
O8 Mo2 O5 Mo4 -89.70(17) 2_455 2
O2 Mo1 O5 Mo2 -32.2(6) . .
O1 Mo1 O5 Mo2 159.6(2) . .
O3 Mo1 O5 Mo2 -101.2(2) . .
O4 Mo1 O5 Mo2 65.66(19) . .
O8 Mo1 O5 Mo2 -8.79(16) 2_455 .
O2 Mo1 O5 Mo4 75.0(5) . 2
O1 Mo1 O5 Mo4 -93.14(16) . 2
O3 Mo1 O5 Mo4 6.09(13) . 2
O4 Mo1 O5 Mo4 172.93(14) . 2
O8 Mo1 O5 Mo4 98.48(14) 2_455 2
O9 Mo2 O6 Mo3 -175.98(17) . 2_455
O5 Mo2 O6 Mo3 75.6(2) . 2_455
O8 Mo2 O6 Mo3 -77.6(2) . 2_455
O7 Mo2 O6 Mo3 -14.9(6) . 2_455
O8 Mo2 O6 Mo3 -2.72(15) 2_455 2_455
O11 Mo3 O7 Mo4 -25.8(4) . 2
O10 Mo3 O7 Mo4 80.9(4) . 2
O4 Mo3 O7 Mo4 -168.0(3) 2_455 2
O8 Mo3 O7 Mo4 175.8(4) . 2
O6 Mo3 O7 Mo4 -110.7(4) 2_455 2
O11 Mo3 O7 Mo2 176.42(18) . .
O10 Mo3 O7 Mo2 -76.9(2) . .
O4 Mo3 O7 Mo2 34.2(4) 2_455 .
O8 Mo3 O7 Mo2 17.98(15) . .
O6 Mo3 O7 Mo2 91.52(17) 2_455 .
O9 Mo2 O7 Mo3 74.3(2) . .
O6 Mo2 O7 Mo3 -87.3(5) . .
O5 Mo2 O7 Mo3 178.0(2) . .
O8 Mo2 O7 Mo3 -20.68(17) . .
O8 Mo2 O7 Mo3 -99.70(18) 2_455 .
O9 Mo2 O7 Mo4 -92.23(19) . 2
O6 Mo2 O7 Mo4 106.1(5) . 2
O5 Mo2 O7 Mo4 11.43(17) . 2
O8 Mo2 O7 Mo4 172.7(2) . 2
O8 Mo2 O7 Mo4 93.73(17) 2_455 2
O9 Mo2 O8 Mo2 -173.20(17) . 2_455
O6 Mo2 O8 Mo2 81.14(19) . 2_455
O5 Mo2 O8 Mo2 -47.7(3) . 2_455
O7 Mo2 O8 Mo2 -81.57(17) . 2_455
O8 Mo2 O8 Mo2 0.0 2_455 2_455
O9 Mo2 O8 Mo1 44.9(4) . 2_455
O6 Mo2 O8 Mo1 -60.8(4) . 2_455
O5 Mo2 O8 Mo1 170.3(3) . 2_455
O7 Mo2 O8 Mo1 136.5(4) . 2_455
O8 Mo2 O8 Mo1 -141.9(5) 2_455 2_455
O9 Mo2 O8 Mo3 -74.86(19) . .
O6 Mo2 O8 Mo3 179.48(18) . .
O5 Mo2 O8 Mo3 50.6(3) . .
O7 Mo2 O8 Mo3 16.77(15) . .
O8 Mo2 O8 Mo3 98.3(2) 2_455 .
O11 Mo3 O8 Mo2 -102.3(4) . .
O10 Mo3 O8 Mo2 73.0(2) . .
O4 Mo3 O8 Mo2 170.9(2) 2_455 .
O7 Mo3 O8 Mo2 -19.15(17) . .
O6 Mo3 O8 Mo2 -103.19(19) 2_455 .
O11 Mo3 O8 Mo2 2.9(5) . 2_455
O10 Mo3 O8 Mo2 178.21(16) . 2_455
O4 Mo3 O8 Mo2 -83.81(16) 2_455 2_455
O7 Mo3 O8 Mo2 86.09(17) . 2_455
O6 Mo3 O8 Mo2 2.05(12) 2_455 2_455
O11 Mo3 O8 Mo1 101.4(5) . 2_455
O10 Mo3 O8 Mo1 -83.32(17) . 2_455
O4 Mo3 O8 Mo1 14.66(16) 2_455 2_455
O7 Mo3 O8 Mo1 -175.44(19) . 2_455
O6 Mo3 O8 Mo1 100.52(15) 2_455 2_455
O6 Mo2 O9 Co2 175.0(2) . .
O5 Mo2 O9 Co2 -77.5(3) . .
O8 Mo2 O9 Co2 74.3(3) . .
O7 Mo2 O9 Co2 1.0(3) . .
O8 Mo2 O9 Co2 35.0(10) 2_455 .
O9 Co2 O9 Mo2 96(83) 2 .
O10 Co2 O9 Mo2 -49.6(3) . .
O10 Co2 O9 Mo2 130.4(3) 2 .
O12 Co2 O9 Mo2 46.6(3) 2 .
O12 Co2 O9 Mo2 -133.4(3) . .
O11 Mo3 O10 Co2 117.6(3) . .
O4 Mo3 O10 Co2 -134.5(3) 2_455 .
O7 Mo3 O10 Co2 10.9(3) . .
O8 Mo3 O10 Co2 -60.7(3) . .
O6 Mo3 O10 Co2 -45.2(9) 2_455 .
O9 Co2 O10 Mo3 44.6(3) . .
O9 Co2 O10 Mo3 -135.4(3) 2 .
O10 Co2 O10 Mo3 -115(100) 2 .
O12 Co2 O10 Mo3 -46.7(3) 2 .
O12 Co2 O10 Mo3 133.3(3) . .
O14 Mo4 O12 Co2 111.7(3) . .
O13 Mo4 O12 Co2 -143.6(3) . .
O3 Mo4 O12 Co2 -27.8(6) 2 .
O7 Mo4 O12 Co2 14.9(2) 2 .
O5 Mo4 O12 Co2 -54.0(3) 2 .
O9 Co2 O12 Mo4 -137.7(3) . .
O9 Co2 O12 Mo4 42.3(3) 2 .
O10 Co2 O12 Mo4 127.4(3) . .
O10 Co2 O12 Mo4 -52.6(3) 2 .
O12 Co2 O12 Mo4 -43(75) 2 .
